data_1559077
loop_
_publ_author_name
'Sundberg, Markku R.'
'Sillanpaa, Reijo'

_publ_section_title
;
 Structure of trans-Di(3-iodobenzoato)bis(1,3-diaminopropane)copper(II),
 C20H28CuI2N4O4
;
_journal_name_full 'Acta Chemica Scandinavica'
_journal_page_first 34
_journal_page_last 37
_journal_paper_doi 10.3891/acta.chem.scand.46-0034
_journal_volume 46
_journal_year 1992
_chemical_formula_sum 'C20 H28 Cu I2 N4 O4'
_chemical_formula_weight 705.82
_chemical_name_common
;
trans-Di(3-iodobenzoato)bis(1,3-diaminopropane)copper(II), C20H28CuI2N4O4
;
_space_group_IT_number 14
_space_group_name_Hall '-P 2yab'
_space_group_name_H-M_alt 'P 1 21/a 1'
_symmetry_cell_setting monoclinic
_symmetry_Int_Tables_number 14
_symmetry_space_group_name_Hall '-P 2yab'
_symmetry_space_group_name_H-M 'P 1 21/a 1'
_cell_angle_alpha 90.
_cell_angle_beta 103.79(1)
_cell_angle_gamma 90.
_cell_formula_units_Z 2
_cell_length_a 11.717(2)
_cell_length_b 8.283(2)
_cell_length_c 13.000(1)
_cell_volume 1225.3(4)
_diffrn_ambient_temperature 291
_diffrn_radiation_probe x-ray
_diffrn_radiation_type MoK\a
_diffrn_radiation_wavelength 0.71069
_exptl_absorpt_coefficient_mu 3.42
_exptl_crystal_density_diffrn 1.913
_exptl_crystal_F_000 658
_refine_ls_number_parameters 184
_refine_ls_number_reflns 1844
_refine_ls_R_factor_gt 0.028
_refine_ls_wR_factor_gt 0.037
_cod_data_source_file Acta-Chem-Scand-1992-46-34.cif
_cod_data_source_block 1
_cod_original_sg_symbol_H-M 'P 21/a'
_cod_database_code 1559077

loop_
_space_group_symop_id
_space_group_symop_operation_xyz
1 x,y,z
2 1/2-x,1/2+y,-z
3 -x,-y,-z
4 1/2+x,1/2-y,z

loop_
_atom_site_label
_atom_site_type_symbol
_atom_site_thermal_displace_type
_atom_site_fract_x
_atom_site_fract_y
_atom_site_fract_z
_atom_site_occupancy
_atom_site_U_iso_or_equiv
_atom_site_calc_flag
_atom_site_refinement_flags
_atom_site_disorder_assembly
_atom_site_disorder_group
I I Uiso 0.28285(3) -0.05209(4) 0.60497(2) 1.000 0.0519(3) . . . .
Cu Cu Uiso 0.00000 0.00000 0.00000 1.000 0.0291(4) . . . .
O1 O Uiso 0.1574(3) -0.0455(4) 0.1648(2) 1.000 0.0469(13) . . . .
O2 O Uiso 0.2664(2) -0.2243(4) 0.1042(2) 1.000 0.0469(13) . . . .
N1 N Uiso -0.0320(3) -0.2403(4) 0.0054(3) 1.000 0.0367(13) . . . .
N2 N Uiso 0.1219(3) -0.0535(5) -0.0838(3) 1.000 0.0329(13) . . . .
C1 C Uiso -0.0560(4) -0.3273(5) -0.0975(4) 1.000 0.043(3) . . . .
C2 C Uiso 0.0501(4) -0.3262(6) -0.1447(4) 1.000 0.044(3) . . . .
C3 C Uiso 0.0849(4) -0.1618(6) -0.1763(3) 1.000 0.041(3) . . . .
C4 C Uiso 0.3195(3) -0.1621(4) 0.2878(3) 1.000 0.0279(13) . . . .
C5 C Uiso 0.2834(3) -0.0979(5) 0.3739(3) 1.000 0.0317(13) . . . .
C6 C Uiso 0.3479(3) -0.1284(5) 0.4757(3) 1.000 0.0342(13) . . . .
C7 C Uiso 0.454(4) -0.2157(6) 0.4936(3) 1.000 0.044(3) . . . .
C8 C Uiso 0.4889(4) -0.2741(6) 0.4082(4) 1.000 0.049(3) . . . .
C9 C Uiso 0.4232(3) -0.2495(5) 0.3054(3) 1.000 0.038(3) . . . .
C10 C Uiso 0.2419(3) -0.1406(5) 0.1764(3) 1.000 0.0317(13) . . . .

loop_
_atom_type_symbol
_atom_type_description
_atom_type_scat_dispersion_real
_atom_type_scat_dispersion_imag
_atom_type_scat_source
C C 0.0033 0.0016 ' International Tables Vol C Tables 4.2.6.8 and 6.1.1.4'
Cu Cu 0.3201 1.2651 ' International Tables Vol C Tables 4.2.6.8 and 6.1.1.4'
I I -0.4742 1.8119 ' International Tables Vol C Tables 4.2.6.8 and 6.1.1.4'
N N 0.0061 0.0033 ' International Tables Vol C Tables 4.2.6.8 and 6.1.1.4'
O O 0.0106 0.0060 ' International Tables Vol C Tables 4.2.6.8 and 6.1.1.4'

loop_
_geom_angle_atom_site_label_1
_geom_angle_atom_site_label_2
_geom_angle_atom_site_label_3
_geom_angle
_geom_angle_site_symmetry_1
_geom_angle_site_symmetry_2
_geom_angle_site_symmetry_3
_geom_angle_publ_flag
O1 Cu N1 85.82(13) . . . yes
O1 Cu N2 87.57(13) . . . yes
O1 Cu O1 180.00 . . 3_555 yes
O1 Cu N1 94.18(13) . . 3_555 yes
O1 Cu N2 92.44(13) . . 3_555 yes
N1 Cu N2 87.94(16) . . . yes
O1 Cu N1 94.18(13) 3_555 . . yes
N1 Cu N1 180.00 . . 3_555 yes
N1 Cu N2 92.06(16) . . 3_555 yes
O1 Cu N2 92.44(13) 3_555 . . yes
N1 Cu N2 92.06(16) 3_555 . . yes
N2 Cu N2 180.00 . . 3_555 yes
O1 Cu N1 85.82(13) 3_555 . 3_555 yes
O1 Cu N2 87.57(13) 3_555 . 3_555 yes
N1 Cu N2 87.94(16) 3_555 . 3_555 yes
Cu O1 C10 127.0(2) . . . yes
Cu N1 C1 116.2(3) . . . yes
Cu N2 C3 117.3(3) . . . yes
N1 C1 C2 111.4(4) . . . yes
C1 C2 C3 114.7(4) . . . no
N2 C3 C2 111.9(4) . . . yes
C5 C4 C9 119.3(3) . . . no
C5 C4 C10 119.5(3) . . . no
C9 C4 C10 121.2(3) . . . no
C4 C5 C6 119.9(3) . . . no
I C6 C5 119.4(3) . . . yes
I C6 C7 119.8(4) . . . yes
C5 C6 C7 120.8(4) . . . no
C6 C7 C8 118.2(13) . . . no
C7 C8 C9 121.8(14) . . . no
C4 C9 C8 119.9(4) . . . no
O1 C10 O2 125.2(3) . . . yes
O1 C10 C4 117.7(3) . . . yes
O2 C10 C4 117.1(3) . . . yes

loop_
_geom_bond_atom_site_label_1
_geom_bond_atom_site_label_2
_geom_bond_distance
_geom_bond_site_symmetry_1
_geom_bond_site_symmetry_2
_geom_bond_publ_flag
I C6 2.101(4) . . yes
Cu O1 2.500(3) . . yes
Cu N1 2.030(3) . . yes
Cu N2 2.041(4) . . yes
Cu O1 2.500(3) . 3_555 yes
Cu N1 2.030(3) . 3_555 yes
Cu N2 2.041(4) . 3_555 yes
O1 C10 1.246(5) . . yes
O2 C10 1.254(5) . . yes
N1 C1 1.486(6) . . yes
N2 C3 1.480(6) . . yes
C1 C2 1.512(7) . . no
C2 C3 1.506(7) . . no
C4 C5 1.393(5) . . no
C4 C9 1.386(5) . . no
C4 C10 1.526(5) . . no
C5 C6 1.382(5) . . no
C6 C7 1.41(4) . . no
C7 C8 1.36(2) . . no
C8 C9 1.389(6) . . no

loop_
_geom_torsion_atom_site_label_1
_geom_torsion_atom_site_label_2
_geom_torsion_atom_site_label_3
_geom_torsion_atom_site_label_4
_geom_torsion
_geom_torsion_site_symmetry_1
_geom_torsion_site_symmetry_2
_geom_torsion_site_symmetry_3
_geom_torsion_site_symmetry_4
_geom_torsion_publ_flag
N1 Cu O1 C10 57.1(4) . . . . no
N2 Cu O1 C10 -31.0(4) . . . . no
N1 Cu O1 C10 -122.9(4) 3_555 . . . no
N2 Cu O1 C10 149.0(4) 3_555 . . . no
O1 Cu N1 C1 -138.8(3) . . . . no
N2 Cu N1 C1 -51.1(3) . . . . no
O1 Cu N1 C1 41.2(3) 3_555 . . . no
N2 Cu N1 C1 128.9(3) 3_555 . . . no
O1 Cu N2 C3 135.9(3) . . . . no
N1 Cu N2 C3 50.0(3) . . . . no
O1 Cu N2 C3 -44.1(3) 3_555 . . . no
N1 Cu N2 C3 -130.0(3) 3_555 . . . no
Cu O1 C10 O2 4.5(6) . . . . no
Cu O1 C10 C4 -173.2(2) . . . . no
Cu N1 C1 C2 64.7(4) . . . . no
Cu N2 C3 C2 -61.8(5) . . . . no
N1 C1 C2 C3 -65.5(5) . . . . no
C1 C2 C3 N2 63.8(5) . . . . no
C9 C4 C5 C6 -3.1(6) . . . . no
C10 C4 C5 C6 174.5(4) . . . . no
C5 C4 C9 C8 0.9(6) . . . . no
C10 C4 C9 C8 -176.7(4) . . . . no
C5 C4 C10 O1 10.6(5) . . . . no
C5 C4 C10 O2 -167.3(4) . . . . no
C9 C4 C10 O1 -171.9(4) . . . . no
C9 C4 C10 O2 10.3(5) . . . . no
C4 C5 C6 I -173.4(3) . . . . no
C4 C5 C6 C7 3.9(13) . . . . no
I C6 C7 C8 175.0(12) . . . . no
C5 C6 C7 C8 -2(2) . . . . no
C6 C7 C8 C9 0(2) . . . . no
C7 C8 C9 C4 0.6(14) . . . . no
